data_4073133
loop_
_publ_author_name
'Erben, Milan'
'Merna, Jan'
'Hermanov\'a, So\<na'
'C\'isa\<rov\'a, Ivana'
'Pad\<elkov\'a, Zde\<nka'
'Du\<sek, Michal'

_publ_section_title
;
 Fluorosilyl-Substituted Cyclopentadienyltitanium(IV) Complexes:&#x00A0;
 Synthesis, Structure, and Styrene Polymerization Behavior#
;
_journal_issue 10
_journal_name_full Organometallics
_journal_page_first 2735
_journal_paper_doi 10.1021/om070098r
_journal_volume 26
_journal_year 2007
_chemical_compound_source 'synthesized by the authors'
_chemical_formula_moiety 'C7 H10 Cl3 F Si Ti'
_chemical_formula_sum 'C7 H10 Cl3 F Si Ti'
_chemical_formula_weight 295.49
_chemical_melting_point 344
_chemical_name_systematic trichloro-(h5-dimethylfluorosilylcyclopentadienyl)titanum(IV)
_space_group_IT_number 2
_symmetry_cell_setting triclinic
_symmetry_Int_Tables_number 2
_symmetry_space_group_name_Hall '-P 1'
_symmetry_space_group_name_H-M 'P -1'
_atom_sites_solution_hydrogens geom
_atom_sites_solution_primary direct
_atom_sites_solution_secondary difmap
_audit_creation_method SHELXL-97
_cell_angle_alpha 96.361(5)
_cell_angle_beta 92.040(5)
_cell_angle_gamma 104.006(4)
_cell_formula_units_Z 4
_cell_length_a 6.4370(3)
_cell_length_b 12.5910(5)
_cell_length_c 14.9830(10)
_cell_measurement_reflns_used 17673
_cell_measurement_temperature 150(1)
_cell_measurement_theta_max 27.5
_cell_measurement_theta_min 1
_cell_volume 1168.54(11)
_computing_cell_refinement 'COLLECT and DENZO'
_computing_data_collection 'COLLECT (Hooft, 1998) and DENZO (Otwinowski & Minor, 1997)'
_computing_data_reduction 'COLLECT and DENZO'
_computing_structure_refinement 'SHELXL-97 (Sheldrick, 1997)'
_computing_structure_solution 'SIR92 (Altomare et al., 1994)'
_diffrn_ambient_temperature 150(1)
_diffrn_detector_area_resol_mean 9.091
_diffrn_measured_fraction_theta_full 0.997
_diffrn_measured_fraction_theta_max 0.997
_diffrn_measurement_device_type 'Bruker Nonius KappaCCD area detector'
_diffrn_measurement_method '\f and \w scans to fill the Ewald sphere'
_diffrn_radiation_monochromator graphite
_diffrn_radiation_probe x-ray
_diffrn_radiation_type MoK\a
_diffrn_radiation_wavelength 0.71073
_diffrn_reflns_av_R_equivalents 0.0650
_diffrn_reflns_av_sigmaI/netI 0.0658
_diffrn_reflns_limit_h_max 8
_diffrn_reflns_limit_h_min -8
_diffrn_reflns_limit_k_max 16
_diffrn_reflns_limit_k_min -16
_diffrn_reflns_limit_l_max 19
_diffrn_reflns_limit_l_min -19
_diffrn_reflns_number 17674
_diffrn_reflns_theta_full 27.50
_diffrn_reflns_theta_max 27.50
_diffrn_reflns_theta_min 1.37
_diffrn_source 'fine-focus sealed tube'
_exptl_absorpt_coefficient_mu 1.486
_exptl_absorpt_correction_T_max 0.901
_exptl_absorpt_correction_T_min 0.751
_exptl_absorpt_correction_type multi-scan
_exptl_absorpt_process_details Sortav
_exptl_crystal_colour yellow
_exptl_crystal_density_diffrn 1.680
_exptl_crystal_density_method 'not measured'
_exptl_crystal_description plate
_exptl_crystal_F_000 592
_exptl_crystal_recrystallization_method 'sublimation in ampoule at 1 Pa / 315 K'
_exptl_crystal_size_max 0.3
_exptl_crystal_size_mid 0.25
_exptl_crystal_size_min 0.075
_refine_diff_density_max 0.576
_refine_diff_density_min -0.733
_refine_diff_density_rms 0.187
_refine_ls_extinction_method none
_refine_ls_goodness_of_fit_ref 1.228
_refine_ls_hydrogen_treatment constr
_refine_ls_matrix_type full
_refine_ls_number_parameters 235
_refine_ls_number_reflns 5358
_refine_ls_number_restraints 0
_refine_ls_restrained_S_all 1.228
_refine_ls_R_factor_all 0.0596
_refine_ls_R_factor_gt 0.0350
_refine_ls_shift/su_max 0.000
_refine_ls_shift/su_mean 0.000
_refine_ls_structure_factor_coef Fsqd
_refine_ls_weighting_details 'calc w=1/[\s^2^(Fo^2^)+(0.0499P)^2^+0.1853P] where P=(Fo^2^+2Fc^2^)/3'
_refine_ls_weighting_scheme calc
_refine_ls_wR_factor_gt 0.0893
_refine_ls_wR_factor_ref 0.1125
_reflns_number_gt 4051
_reflns_number_total 5358
_reflns_threshold_expression >2sigma(I)
_cod_data_source_file om070098rsi20070226_082650.cif
_cod_data_source_block I
_cod_database_code 4073133

loop_
_symmetry_equiv_pos_as_xyz
'x, y, z'
'-x, -y, -z'

loop_
_atom_site_label
_atom_site_type_symbol
_atom_site_fract_x
_atom_site_fract_y
_atom_site_fract_z
_atom_site_U_iso_or_equiv
_atom_site_adp_type
_atom_site_occupancy
_atom_site_symmetry_multiplicity
_atom_site_calc_flag
_atom_site_refinement_flags
Ti1 Ti 0.73376(8) 0.12251(4) 0.20289(3) 0.01484(13) Uani 1 1 d .
Ti2 Ti 0.58676(8) 0.66001(4) 0.14078(3) 0.01447(13) Uani 1 1 d .
Cl3 Cl 0.82402(13) 0.01969(7) 0.08653(5) 0.0320(2) Uani 1 1 d .
Cl1 Cl 0.88571(12) 0.07018(7) 0.32123(5) 0.02711(19) Uani 1 1 d .
Si1 Si 0.49269(14) 0.24356(7) 0.39537(6) 0.02014(19) Uani 1 1 d .
Cl2 Cl 0.93660(12) 0.28921(6) 0.18909(6) 0.02918(19) Uani 1 1 d .
Cl5 Cl 0.49467(12) 0.78034(6) 0.24313(5) 0.02537(18) Uani 1 1 d .
Cl6 Cl 0.41879(12) 0.68125(7) 0.01403(5) 0.0288(2) Uani 1 1 d .
Si2 Si 0.93344(13) 0.66655(7) 0.33986(6) 0.01947(19) Uani 1 1 d .
Cl4 Cl 0.39473(12) 0.49749(6) 0.17106(5) 0.02288(18) Uani 1 1 d .
F2 F 0.6934(3) 0.62026(16) 0.36888(13) 0.0346(5) Uani 1 1 d .
F1 F 0.7433(3) 0.30544(16) 0.41074(13) 0.0374(5) Uani 1 1 d .
C1 C 0.4518(4) 0.1635(2) 0.28060(19) 0.0170(6) Uani 1 1 d .
C8 C 0.9142(4) 0.6715(2) 0.21557(19) 0.0165(6) Uani 1 1 d .
C11 C 0.9114(4) 0.7361(3) 0.0770(2) 0.0237(7) Uani 1 1 d .
H11 H 0.9101 0.7880 0.0257 0.028 Uiso 1 1 d R
C5 C 0.4067(4) 0.0467(2) 0.2600(2) 0.0191(6) Uani 1 1 d .
H5 H 0.3958 -0.0093 0.3075 0.023 Uiso 1 1 d R
C4 C 0.3802(4) 0.0183(2) 0.1665(2) 0.0204(7) Uani 1 1 d .
H4 H 0.3533 -0.0521 0.1370 0.024 Uiso 1 1 d R
C14 C 1.0334(5) 0.8074(3) 0.3970(2) 0.0266(7) Uani 1 1 d .
H14A H 1.1768 0.8376 0.3809 0.032 Uiso 1 1 d R
H14B H 1.0330 0.8066 0.4610 0.032 Uiso 1 1 d R
H14C H 0.9415 0.8519 0.3787 0.032 Uiso 1 1 d R
C10 C 0.8731(5) 0.6202(3) 0.0619(2) 0.0229(7) Uani 1 1 d .
H10 H 0.8438 0.5726 0.0030 0.028 Uiso 1 1 d R
C9 C 0.8789(5) 0.5806(3) 0.1461(2) 0.0200(6) Uani 1 1 d .
H9 H 0.8620 0.5040 0.1523 0.024 Uiso 1 1 d R
C2 C 0.4467(4) 0.2053(2) 0.1961(2) 0.0180(6) Uani 1 1 d .
H2 H 0.4642 0.2829 0.1853 0.022 Uiso 1 1 d R
C3 C 0.4063(5) 0.1170(2) 0.1266(2) 0.0212(7) Uani 1 1 d .
H3 H 0.4025 0.1200 0.0628 0.025 Uiso 1 1 d R
C7 C 0.4318(5) 0.1456(3) 0.4782(2) 0.0290(8) Uani 1 1 d .
H7A H 0.2829 0.1072 0.4706 0.035 Uiso 1 1 d R
H7B H 0.4620 0.1855 0.5376 0.035 Uiso 1 1 d R
H7C H 0.5185 0.0935 0.4704 0.035 Uiso 1 1 d R
C6 C 0.3422(6) 0.3495(3) 0.4013(2) 0.0349(9) Uani 1 1 d .
H6A H 0.1913 0.3155 0.3923 0.042 Uiso 1 1 d R
H6B H 0.3849 0.3967 0.3556 0.042 Uiso 1 1 d R
H6C H 0.3719 0.3924 0.4595 0.042 Uiso 1 1 d R
C12 C 0.9371(4) 0.7671(2) 0.1701(2) 0.0197(6) Uani 1 1 d .
H12 H 0.9621 0.8420 0.1985 0.024 Uiso 1 1 d R
C13 C 1.0895(6) 0.5704(3) 0.3686(2) 0.0329(8) Uani 1 1 d .
H13A H 1.2342 0.5959 0.3520 0.039 Uiso 1 1 d R
H13B H 1.0270 0.4986 0.3368 0.039 Uiso 1 1 d R
H13C H 1.0897 0.5665 0.4322 0.039 Uiso 1 1 d R

loop_
_atom_site_aniso_label
_atom_site_aniso_U_11
_atom_site_aniso_U_22
_atom_site_aniso_U_33
_atom_site_aniso_U_23
_atom_site_aniso_U_13
_atom_site_aniso_U_12
Ti1 0.0131(3) 0.0133(3) 0.0175(3) 0.0005(2) 0.0017(2) 0.0024(2)
Ti2 0.0121(3) 0.0138(3) 0.0175(3) 0.0026(2) 0.00162(19) 0.0029(2)
Cl3 0.0268(4) 0.0368(5) 0.0291(4) -0.0120(3) 0.0060(3) 0.0081(3)
Cl1 0.0238(4) 0.0297(4) 0.0302(4) 0.0082(3) -0.0034(3) 0.0101(3)
Si1 0.0235(5) 0.0197(5) 0.0181(4) 0.0005(3) 0.0019(3) 0.0079(3)
Cl2 0.0210(4) 0.0205(4) 0.0426(5) 0.0085(3) 0.0009(3) -0.0033(3)
Cl5 0.0246(4) 0.0192(4) 0.0330(4) -0.0022(3) 0.0071(3) 0.0083(3)
Cl6 0.0212(4) 0.0416(5) 0.0257(4) 0.0135(3) -0.0016(3) 0.0082(3)
Si2 0.0194(4) 0.0209(5) 0.0184(4) 0.0033(3) 0.0009(3) 0.0053(3)
Cl4 0.0221(4) 0.0164(4) 0.0283(4) 0.0045(3) 0.0043(3) 0.0001(3)
F2 0.0264(11) 0.0469(13) 0.0280(11) 0.0091(9) 0.0068(8) 0.0017(9)
F1 0.0283(11) 0.0421(13) 0.0345(12) -0.0075(9) -0.0007(9) 0.0003(9)
C1 0.0138(14) 0.0185(16) 0.0206(15) 0.0027(12) 0.0037(11) 0.0072(12)
C8 0.0108(13) 0.0194(16) 0.0203(15) 0.0028(11) -0.0001(11) 0.0057(11)
C11 0.0122(14) 0.0332(19) 0.0251(17) 0.0085(13) 0.0046(12) 0.0019(13)
C5 0.0111(14) 0.0184(16) 0.0275(17) 0.0046(12) 0.0066(12) 0.0017(11)
C4 0.0133(14) 0.0158(16) 0.0292(17) -0.0011(12) -0.0001(12) -0.0001(11)
C14 0.0296(18) 0.0284(19) 0.0210(16) -0.0030(13) -0.0043(13) 0.0092(14)
C10 0.0160(15) 0.0324(19) 0.0208(16) -0.0021(13) 0.0036(12) 0.0089(13)
C9 0.0163(14) 0.0202(16) 0.0255(16) 0.0010(12) 0.0032(12) 0.0090(12)
C2 0.0141(14) 0.0202(16) 0.0219(15) 0.0039(12) 0.0002(11) 0.0079(12)
C3 0.0184(15) 0.0267(18) 0.0179(15) 0.0027(12) -0.0018(12) 0.0051(13)
C7 0.0341(19) 0.036(2) 0.0228(17) 0.0080(14) 0.0063(14) 0.0169(15)
C6 0.052(2) 0.030(2) 0.0289(19) 0.0009(15) 0.0042(16) 0.0232(17)
C12 0.0132(14) 0.0199(16) 0.0253(16) 0.0051(12) 0.0026(12) 0.0015(12)
C13 0.046(2) 0.030(2) 0.0262(18) 0.0056(14) 0.0006(15) 0.0159(16)

loop_
_atom_type_symbol
_atom_type_description
_atom_type_scat_dispersion_real
_atom_type_scat_dispersion_imag
_atom_type_scat_source
C C 0.0033 0.0016 'International Tables Vol C Tables 4.2.6.8 and 6.1.1.4'
H H 0.0000 0.0000 'International Tables Vol C Tables 4.2.6.8 and 6.1.1.4'
Cl Cl 0.1484 0.1585 'International Tables Vol C Tables 4.2.6.8 and 6.1.1.4'
F F 0.0171 0.0103 'International Tables Vol C Tables 4.2.6.8 and 6.1.1.4'
Ti Ti 0.2776 0.4457 'International Tables Vol C Tables 4.2.6.8 and 6.1.1.4'
Si Si 0.0817 0.0704 'International Tables Vol C Tables 4.2.6.8 and 6.1.1.4'

loop_
_geom_angle_atom_site_label_1
_geom_angle_atom_site_label_2
_geom_angle_atom_site_label_3
_geom_angle
Cl2 Ti1 Cl1 104.76(4)
Cl2 Ti1 Cl3 101.89(4)
Cl1 Ti1 Cl3 102.98(4)
Cl2 Ti1 C1 102.23(8)
Cl1 Ti1 C1 94.49(8)
Cl3 Ti1 C1 145.34(7)
Cl2 Ti1 C5 137.86(8)
Cl1 Ti1 C5 86.36(8)
Cl3 Ti1 C5 115.21(8)
C1 Ti1 C5 35.72(10)
Cl2 Ti1 C2 85.08(8)
Cl1 Ti1 C2 129.40(8)
Cl3 Ti1 C2 123.73(8)
C1 Ti1 C2 35.67(10)
C5 Ti1 C2 58.36(10)
Cl2 Ti1 C3 104.06(8)
Cl1 Ti1 C3 144.50(8)
Cl3 Ti1 C3 90.85(8)
C1 Ti1 C3 59.27(10)
C5 Ti1 C3 58.27(10)
C2 Ti1 C3 34.93(10)
Cl2 Ti1 C4 139.00(8)
Cl1 Ti1 C4 112.45(8)
Cl3 Ti1 C4 86.30(8)
C1 Ti1 C4 59.25(10)
C5 Ti1 C4 34.88(10)
C2 Ti1 C4 58.26(10)
C3 Ti1 C4 35.11(10)
Cl4 Ti2 Cl6 102.11(3)
Cl4 Ti2 Cl5 103.56(4)
Cl6 Ti2 Cl5 103.25(4)
Cl4 Ti2 C8 101.68(8)
Cl6 Ti2 C8 146.19(8)
Cl5 Ti2 C8 94.09(8)
Cl4 Ti2 C12 137.43(8)
Cl6 Ti2 C12 115.91(8)
Cl5 Ti2 C12 86.35(8)
C8 Ti2 C12 35.81(10)
Cl4 Ti2 C9 85.24(8)
Cl6 Ti2 C9 124.12(8)
Cl5 Ti2 C9 129.04(8)
C8 Ti2 C9 35.73(10)
C12 Ti2 C9 58.30(11)
Cl4 Ti2 C10 104.98(8)
Cl6 Ti2 C10 91.38(8)
Cl5 Ti2 C10 144.23(8)
C8 Ti2 C10 59.32(10)
C12 Ti2 C10 57.98(11)
C9 Ti2 C10 34.99(10)
Cl4 Ti2 C11 139.58(9)
Cl6 Ti2 C11 87.14(8)
Cl5 Ti2 C11 112.52(9)
C8 Ti2 C11 59.28(10)
C12 Ti2 C11 34.72(10)
C9 Ti2 C11 58.18(11)
C10 Ti2 C11 34.87(11)
F1 Si1 C6 107.44(15)
F1 Si1 C7 107.69(14)
C6 Si1 C7 115.62(16)
F1 Si1 C1 107.16(12)
C6 Si1 C1 110.35(14)
C7 Si1 C1 108.24(15)
F2 Si2 C13 107.38(14)
F2 Si2 C14 107.67(14)
C13 Si2 C14 114.44(16)
F2 Si2 C8 106.86(12)
C13 Si2 C8 111.22(15)
C14 Si2 C8 108.94(14)
C5 C1 C2 105.7(3)
C5 C1 Si1 126.6(2)
C2 C1 Si1 127.6(2)
C5 C1 Ti1 72.34(16)
C2 C1 Ti1 72.72(16)
Si1 C1 Ti1 122.41(13)
C9 C8 C12 105.5(3)
C9 C8 Si2 127.3(2)
C12 C8 Si2 127.3(2)
C9 C8 Ti2 72.91(16)
C12 C8 Ti2 72.57(16)
Si2 C8 Ti2 120.50(14)
C12 C11 C10 107.5(3)
C12 C11 Ti2 71.39(17)
C10 C11 Ti2 72.08(17)
C12 C11 H11 127.5
C10 C11 H11 124.8
Ti2 C11 H11 119.1
C4 C5 C1 109.5(3)
C4 C5 Ti1 73.36(16)
C1 C5 Ti1 71.94(16)
C4 C5 H5 125.3
C1 C5 H5 125.2
Ti1 C5 H5 120.9
C5 C4 C3 107.7(3)
C5 C4 Ti1 71.76(16)
C3 C4 Ti1 72.35(16)
C5 C4 H4 125.5
C3 C4 H4 126.7
Ti1 C4 H4 120.6
Si2 C14 H14A 109.8
Si2 C14 H14B 109.7
H14A C14 H14B 109.5
Si2 C14 H14C 108.9
H14A C14 H14C 109.5
H14B C14 H14C 109.5
C9 C10 C11 108.2(3)
C9 C10 Ti2 72.05(17)
C11 C10 Ti2 73.05(17)
C9 C10 H10 124.5
C11 C10 H10 127.3
Ti2 C10 H10 119.8
C10 C9 C8 109.0(3)
C10 C9 Ti2 72.96(17)
C8 C9 Ti2 71.37(16)
C10 C9 H9 122.9
C8 C9 H9 128.1
Ti2 C9 H9 122.1
C3 C2 C1 109.2(3)
C3 C2 Ti1 72.87(17)
C1 C2 Ti1 71.61(16)
C3 C2 H2 123.2
C1 C2 H2 127.6
Ti1 C2 H2 123.0
C2 C3 C4 107.9(3)
C2 C3 Ti1 72.20(16)
C4 C3 Ti1 72.54(16)
C2 C3 H3 128.1
C4 C3 H3 124.0
Ti1 C3 H3 118.8
Si1 C7 H7A 109.6
Si1 C7 H7B 108.9
H7A C7 H7B 109.4
Si1 C7 H7C 109.9
H7A C7 H7C 109.5
H7B C7 H7C 109.5
Si1 C6 H6A 109.8
Si1 C6 H6B 109.6
H6A C6 H6B 109.4
Si1 C6 H6C 109.1
H6A C6 H6C 109.5
H6B C6 H6C 109.5
C11 C12 C8 109.8(3)
C11 C12 Ti2 73.90(17)
C8 C12 Ti2 71.62(15)
C11 C12 H12 124.4
C8 C12 H12 125.8
Ti2 C12 H12 119.6
Si2 C13 H13A 109.4
Si2 C13 H13B 109.7
H13A C13 H13B 109.5
Si2 C13 H13C 109.3
H13A C13 H13C 109.5
H13B C13 H13C 109.5

loop_
_geom_bond_atom_site_label_1
_geom_bond_atom_site_label_2
_geom_bond_distance
Ti1 Cl2 2.2231(9)
Ti1 Cl1 2.2320(9)
Ti1 Cl3 2.2336(9)
Ti1 C1 2.321(3)
Ti1 C5 2.326(3)
Ti1 C2 2.336(3)
Ti1 C3 2.344(3)
Ti1 C4 2.347(3)
Ti2 Cl4 2.2232(8)
Ti2 Cl6 2.2257(9)
Ti2 Cl5 2.2322(9)
Ti2 C8 2.317(3)
Ti2 C12 2.329(3)
Ti2 C9 2.337(3)
Ti2 C10 2.349(3)
Ti2 C11 2.361(3)
Si1 F1 1.609(2)
Si1 C6 1.825(3)
Si1 C7 1.831(3)
Si1 C1 1.870(3)
Si2 F2 1.608(2)
Si2 C13 1.825(3)
Si2 C14 1.834(3)
Si2 C8 1.871(3)
C1 C5 1.425(4)
C1 C2 1.426(4)
C8 C9 1.428(4)
C8 C12 1.428(4)
C11 C12 1.400(4)
C11 C10 1.411(4)
C11 H11 1.0637
C5 C4 1.401(4)
C5 H5 1.0485
C4 C3 1.415(4)
C4 H4 0.9190
C14 H14A 0.9598
C14 H14B 0.9602
C14 H14C 0.9602
C10 C9 1.409(4)
C10 H10 0.9949
C9 H9 0.9593
C2 C3 1.404(4)
C2 H2 0.9882
C3 H3 0.9605
C7 H7A 0.9597
C7 H7B 0.9610
C7 H7C 0.9593
C6 H6A 0.9600
C6 H6B 0.9602
C6 H6C 0.9604
C12 H12 0.9639
C13 H13A 0.9602
C13 H13B 0.9597
C13 H13C 0.9596
